data_2205097
loop_
_publ_author_name
'Sai-Zhen Yang'
'Xin-Hua Li'

_publ_section_title
;
 \m-Terephthalato-bis[bis(2,2'-bipyridine)copper(II)] bis(perchlorate)
 dihydrate
;
_journal_issue 2
_journal_name_full 'Acta Crystallographica Section E'
_journal_page_first m356
_journal_page_last m357
_journal_paper_doi 10.1107/S1600536805001753
_journal_volume 61
_journal_year 2005
_chemical_formula_iupac '[Cu (C8 H4 O4)(C10 H8 N2)4] (Cl O4)2, 2 H2 O'
_chemical_formula_moiety 'C48 H36 Cu2 N8 O4 2+, 2Cl O4 -, 2H2 O'
_chemical_formula_sum 'C48 H40 Cl2 Cu2 N8 O14'
_chemical_formula_weight 1150.86
_chemical_name_systematic
;
\m-Terephthalato-bis[bis(2,2'-bipyridine)copper(II)] diperchlorate dihydrate
;
_space_group_IT_number 2
_symmetry_cell_setting triclinic
_symmetry_space_group_name_Hall '-P 1'
_symmetry_space_group_name_H-M 'P -1'
_atom_sites_solution_hydrogens geom
_atom_sites_solution_primary direct
_atom_sites_solution_secondary difmap
_audit_creation_method SHELXL-97
_cell_angle_alpha 74.621(2)
_cell_angle_beta 66.750(2)
_cell_angle_gamma 89.352(2)
_cell_formula_units_Z 1
_cell_length_a 9.9505(14)
_cell_length_b 11.1049(14)
_cell_length_c 12.1187(14)
_cell_measurement_reflns_used 4176
_cell_measurement_temperature 298(2)
_cell_measurement_theta_max 25.19
_cell_measurement_theta_min 1.91
_cell_volume 1179.7(3)
_computing_cell_refinement 'SAINT (Siemens, 1997)'
_computing_data_collection 'SMART (Siemens, 1997)'
_computing_data_reduction SAINT
_computing_molecular_graphics 'ORTEP-II (Johnson, 1976)'
_computing_publication_material SHELXL97
_computing_structure_refinement 'SHELXL97 (Sheldrick, 1997)'
_computing_structure_solution 'SHELXS97 (Sheldrick, 1997)'
_diffrn_ambient_temperature 298(2)
_diffrn_measured_fraction_theta_full 0.986
_diffrn_measured_fraction_theta_max 0.986
_diffrn_measurement_device_type 'Bruker APEX area-detector'
_diffrn_measurement_method '\f and \w'
_diffrn_radiation_monochromator graphite
_diffrn_radiation_source 'fine-focus sealed tube'
_diffrn_radiation_type MoK\a
_diffrn_radiation_wavelength 0.71073
_diffrn_reflns_av_R_equivalents 0.0144
_diffrn_reflns_av_sigmaI/netI 0.0314
_diffrn_reflns_limit_h_max 9
_diffrn_reflns_limit_h_min -11
_diffrn_reflns_limit_k_max 13
_diffrn_reflns_limit_k_min -13
_diffrn_reflns_limit_l_max 13
_diffrn_reflns_limit_l_min -14
_diffrn_reflns_number 6347
_diffrn_reflns_theta_full 25.19
_diffrn_reflns_theta_max 25.19
_diffrn_reflns_theta_min 1.91
_diffrn_standards_decay_% 0
_diffrn_standards_interval_time 0
_diffrn_standards_number 0
_exptl_absorpt_coefficient_mu 1.094
_exptl_absorpt_correction_T_max 0.83
_exptl_absorpt_correction_T_min 0.77
_exptl_absorpt_correction_type integration
_exptl_absorpt_process_details '(SADABS; Bruker, 2002)'
_exptl_crystal_colour blue
_exptl_crystal_density_diffrn 1.620
_exptl_crystal_density_method 'not measured'
_exptl_crystal_description pressom
_exptl_crystal_F_000 588
_exptl_crystal_size_max 0.35
_exptl_crystal_size_mid 0.20
_exptl_crystal_size_min 0.17
_refine_diff_density_max 0.860
_refine_diff_density_min -0.404
_refine_ls_extinction_method none
_refine_ls_goodness_of_fit_ref 1.049
_refine_ls_hydrogen_treatment mixed
_refine_ls_matrix_type full
_refine_ls_number_parameters 342
_refine_ls_number_reflns 4176
_refine_ls_number_restraints 2
_refine_ls_restrained_S_all 1.049
_refine_ls_R_factor_all 0.0496
_refine_ls_R_factor_gt 0.0448
_refine_ls_shift/su_max 0.000
_refine_ls_shift/su_mean 0.000
_refine_ls_structure_factor_coef Fsqd
_refine_ls_weighting_details 'calc w=1/[\s^2^(Fo^2^)+(0.0732P)^2^+0.902P] where P=(Fo^2^+2Fc^2^)/3'
_refine_ls_weighting_scheme calc
_refine_ls_wR_factor_gt 0.1193
_refine_ls_wR_factor_ref 0.1233
_reflns_number_gt 3707
_reflns_number_total 4176
_reflns_threshold_expression I>2\s(I)
_cod_data_source_file is6040.cif
_cod_data_source_block I
_cod_depositor_comments
;
The following automatic conversions were performed:
'_exptl_absorpt_correction_type' value 'Integration' changed to
'integration' according to
'/home/saulius/struct/CIF-dictionaries/cif_core.dic' dictionary named
'cif_core.dic' version 2.4.1 from 2010-06-29.

Automatic conversion script
Id: cif_fix_enum 1527 2010-12-29 10:47:43Z saulius 

The following automatic conversions were performed:

'_exptl_absorpt_correction_type' value 'Integration' changed to
'integration' according to
/home/saulius/struct/CIF-dictionaries/cif_core.dic dictionary named
'cif_core.dic' version 2.4.1 from 2010-06-29.

Automatic conversion script
Id: cif_fix_values 1715 2011-07-08 13:25:40Z adriana 
;
_cod_original_sg_symbol_Hall -P1
_cod_database_code 2205097

loop_
_symmetry_equiv_pos_as_xyz
'x, y, z'
'-x, -y, -z'

loop_
_atom_site_label
_atom_site_fract_x
_atom_site_fract_y
_atom_site_fract_z
_atom_site_U_iso_or_equiv
_atom_site_adp_type
_atom_site_calc_flag
_atom_site_refinement_flags
_atom_site_occupancy
_atom_site_type_symbol
Cu1 0.36934(4) 0.19186(3) 0.16991(3) 0.03013(15) Uani d . 1 Cu
N4 0.4615(3) 0.0483(2) 0.2763(2) 0.0355(6) Uani d . 1 N
N2 0.5299(3) 0.2419(2) -0.0024(2) 0.0324(5) Uani d . 1 N
N3 0.2136(3) 0.1565(2) 0.3450(2) 0.0320(5) Uani d . 1 N
O1 0.2595(2) 0.0790(2) 0.1239(2) 0.0377(5) Uani d . 1 O
N1 0.4694(3) 0.3450(2) 0.1805(2) 0.0344(6) Uani d . 1 N
O2 0.1371(3) 0.2446(2) 0.0948(2) 0.0459(6) Uani d . 1 O
C21 0.1627(3) 0.1360(3) 0.0908(3) 0.0345(7) Uani d . 1 C
C15 0.2327(3) 0.0680(3) 0.4362(3) 0.0331(7) Uani d . 1 C
C22 0.0778(3) 0.0650(3) 0.0444(3) 0.0319(6) Uani d . 1 C
C6 0.6248(3) 0.3411(3) -0.0265(3) 0.0337(7) Uani d . 1 C
C5 0.5913(3) 0.3981(3) 0.0775(3) 0.0330(7) Uani d . 1 C
C16 0.3654(3) 0.0001(3) 0.3951(3) 0.0354(7) Uani d . 1 C
C2 0.5144(4) 0.4903(3) 0.2781(4) 0.0488(9) Uani d . 1 C
H2 0.4873 0.5196 0.3483 0.059 Uiso calc R 1 H
C24 0.0795(3) -0.0641(3) 0.0630(3) 0.0364(7) Uani d . 1 C
H24 0.1344 -0.1075 0.1044 0.044 Uiso calc R 1 H
C11 0.0969(3) 0.2232(3) 0.3748(3) 0.0376(7) Uani d . 1 C
H11 0.0836 0.2833 0.3111 0.045 Uiso calc R 1 H
C23 -0.0013(3) 0.1287(3) -0.0210(3) 0.0368(7) Uani d . 1 C
H23 -0.0015 0.2153 -0.0364 0.044 Uiso calc R 1 H
C14 0.1348(4) 0.0454(3) 0.5597(3) 0.0440(8) Uani d . 1 C
H14 0.1488 -0.0158 0.6223 0.053 Uiso calc R 1 H
C1 0.4325(4) 0.3910(3) 0.2790(3) 0.0429(8) Uani d . 1 C
H1 0.3485 0.3543 0.3506 0.051 Uiso calc R 1 H
C10 0.5502(4) 0.1868(3) -0.0922(3) 0.0406(7) Uani d . 1 C
H10 0.4864 0.1171 -0.0747 0.049 Uiso calc R 1 H
C7 0.7414(4) 0.3848(3) -0.1418(3) 0.0438(8) Uani d . 1 C
H7 0.8075 0.4518 -0.1566 0.053 Uiso calc R 1 H
C17 0.3880(4) -0.1069(3) 0.4736(3) 0.0474(8) Uani d . 1 C
H17 0.3193 -0.1400 0.5556 0.057 Uiso calc R 1 H
C12 -0.0025(4) 0.2052(3) 0.4958(3) 0.0447(8) Uani d . 1 C
H12 -0.0811 0.2534 0.5142 0.054 Uiso calc R 1 H
C9 0.6611(4) 0.2289(3) -0.2094(3) 0.0467(8) Uani d . 1 C
H9 0.6700 0.1904 -0.2710 0.056 Uiso calc R 1 H
C4 0.6760(4) 0.4993(3) 0.0705(3) 0.0447(8) Uani d . 1 C
H4 0.7588 0.5359 -0.0022 0.054 Uiso calc R 1 H
C8 0.7594(4) 0.3288(4) -0.2344(3) 0.0488(9) Uani d . 1 C
H8 0.8367 0.3581 -0.3128 0.059 Uiso calc R 1 H
C20 0.5868(4) -0.0051(3) 0.2346(4) 0.0461(8) Uani d . 1 C
H20 0.6566 0.0314 0.1537 0.055 Uiso calc R 1 H
C3 0.6363(4) 0.5452(3) 0.1723(4) 0.0514(9) Uani d . 1 C
H3 0.6922 0.6135 0.1692 0.062 Uiso calc R 1 H
C13 0.0156(4) 0.1148(4) 0.5896(3) 0.0508(9) Uani d . 1 C
H13 -0.0514 0.1004 0.6723 0.061 Uiso calc R 1 H
C19 0.6156(4) -0.1111(4) 0.3067(4) 0.0522(9) Uani d . 1 C
H19 0.7022 -0.1472 0.2744 0.063 Uiso calc R 1 H
C18 0.5152(5) -0.1633(4) 0.4270(4) 0.0560(10) Uani d . 1 C
H18 0.5322 -0.2359 0.4770 0.067 Uiso calc R 1 H
Cl1 0.18401(10) 0.47199(10) 0.61048(10) 0.0549(3) Uani d . 1 Cl
O7 0.8240(5) 0.2584(4) 0.2297(4) 0.0848(11) Uani d D 1 O
O3 0.2719(7) 0.3810(5) 0.6214(6) 0.161(3) Uani d . 1 O
O5 0.2798(6) 0.5873(5) 0.5542(6) 0.143(2) Uani d . 1 O
O4 0.0877(5) 0.4862(7) 0.7222(5) 0.162(2) Uani d . 1 O
O6 0.1173(5) 0.4585(5) 0.5324(5) 0.1347(19) Uani d . 1 O
H7A 0.902(5) 0.273(5) 0.177(4) 0.09(2) Uiso d D 1 H
H7B 0.827(6) 0.321(4) 0.247(5) 0.08(2) Uiso d D 1 H

loop_
_atom_site_aniso_label
_atom_site_aniso_U_11
_atom_site_aniso_U_22
_atom_site_aniso_U_33
_atom_site_aniso_U_12
_atom_site_aniso_U_13
_atom_site_aniso_U_23
Cu1 0.0278(2) 0.0319(2) 0.0295(2) -0.00276(15) -0.01034(16) -0.00875(15)
N4 0.0310(13) 0.0371(14) 0.0375(15) 0.0022(11) -0.0129(11) -0.0105(12)
N2 0.0315(13) 0.0314(13) 0.0324(13) -0.0004(10) -0.0124(11) -0.0067(11)
N3 0.0301(13) 0.0315(13) 0.0329(13) -0.0004(10) -0.0111(11) -0.0095(11)
O1 0.0326(11) 0.0421(12) 0.0421(13) -0.0032(10) -0.0173(10) -0.0144(10)
N1 0.0353(13) 0.0338(14) 0.0352(14) -0.0021(11) -0.0156(11) -0.0096(11)
O2 0.0549(14) 0.0357(13) 0.0567(15) 0.0011(11) -0.0312(12) -0.0152(11)
C21 0.0327(16) 0.0370(17) 0.0271(15) -0.0089(13) -0.0074(13) -0.0056(13)
C15 0.0331(16) 0.0341(16) 0.0323(16) -0.0038(12) -0.0139(13) -0.0084(13)
C22 0.0269(14) 0.0408(17) 0.0266(15) -0.0030(12) -0.0087(12) -0.0107(13)
C6 0.0322(15) 0.0308(15) 0.0379(17) 0.0013(12) -0.0169(13) -0.0049(13)
C5 0.0337(16) 0.0290(15) 0.0368(17) 0.0000(12) -0.0181(13) -0.0041(13)
C16 0.0362(16) 0.0363(16) 0.0382(17) 0.0007(13) -0.0185(14) -0.0124(14)
C2 0.059(2) 0.049(2) 0.052(2) 0.0036(17) -0.0310(19) -0.0225(17)
C24 0.0351(16) 0.0393(17) 0.0393(17) 0.0030(13) -0.0202(14) -0.0107(14)
C11 0.0351(16) 0.0386(17) 0.0391(18) 0.0029(14) -0.0147(14) -0.0116(14)
C23 0.0403(17) 0.0313(16) 0.0408(18) 0.0011(13) -0.0176(14) -0.0114(14)
C14 0.048(2) 0.048(2) 0.0320(17) -0.0010(16) -0.0138(15) -0.0084(15)
C1 0.0449(19) 0.0457(19) 0.0396(18) -0.0027(15) -0.0171(15) -0.0141(15)
C10 0.0404(18) 0.0405(18) 0.0426(18) 0.0038(14) -0.0150(15) -0.0175(15)
C7 0.0359(17) 0.0411(18) 0.0442(19) -0.0049(14) -0.0098(15) -0.0055(15)
C17 0.057(2) 0.0434(19) 0.043(2) 0.0057(16) -0.0248(17) -0.0064(16)
C12 0.0375(18) 0.050(2) 0.046(2) 0.0066(15) -0.0112(15) -0.0229(17)
C9 0.047(2) 0.054(2) 0.0397(19) 0.0088(17) -0.0128(16) -0.0225(17)
C4 0.0470(19) 0.0381(18) 0.045(2) -0.0117(15) -0.0201(16) -0.0031(15)
C8 0.0390(18) 0.056(2) 0.0364(19) 0.0041(16) -0.0026(15) -0.0094(16)
C20 0.0362(18) 0.051(2) 0.050(2) 0.0067(15) -0.0148(16) -0.0161(17)
C3 0.060(2) 0.0405(19) 0.062(2) -0.0083(17) -0.035(2) -0.0122(17)
C13 0.048(2) 0.064(2) 0.0333(18) -0.0002(18) -0.0055(16) -0.0186(17)
C19 0.043(2) 0.056(2) 0.067(3) 0.0179(17) -0.0282(19) -0.024(2)
C18 0.067(3) 0.046(2) 0.067(3) 0.0167(19) -0.042(2) -0.0126(19)
Cl1 0.0445(5) 0.0625(6) 0.0639(6) 0.0086(4) -0.0284(5) -0.0180(5)
O7 0.073(3) 0.077(3) 0.086(3) 0.008(2) -0.014(2) -0.023(2)
O3 0.258(7) 0.124(4) 0.220(6) 0.122(4) -0.185(6) -0.107(4)
O5 0.120(4) 0.102(3) 0.180(5) -0.040(3) -0.043(4) -0.022(3)
O4 0.079(3) 0.244(7) 0.146(5) 0.000(4) 0.000(3) -0.102(5)
O6 0.141(4) 0.162(5) 0.136(4) -0.017(3) -0.109(4) -0.014(3)

loop_
_atom_type_symbol
_atom_type_description
_atom_type_scat_dispersion_real
_atom_type_scat_dispersion_imag
_atom_type_scat_source
C C 0.0033 0.0016 'International Tables Vol C Tables 4.2.6.8 and 6.1.1.4'
H H 0.0000 0.0000 'International Tables Vol C Tables 4.2.6.8 and 6.1.1.4'
N N 0.0061 0.0033 'International Tables Vol C Tables 4.2.6.8 and 6.1.1.4'
O O 0.0106 0.0060 'International Tables Vol C Tables 4.2.6.8 and 6.1.1.4'
Cu Cu 0.3201 1.2651 'International Tables Vol C Tables 4.2.6.8 and 6.1.1.4'
Cl Cl 0.1484 0.1585 'International Tables Vol C Tables 4.2.6.8 and 6.1.1.4'

loop_
_geom_angle_atom_site_label_1
_geom_angle_atom_site_label_2
_geom_angle_atom_site_label_3
_geom_angle_site_symmetry_1
_geom_angle
_geom_angle_publ_flag
O1 Cu1 N2 . 92.12(10) yes
O1 Cu1 N3 . 92.74(9) yes
N2 Cu1 N3 . 174.70(10) yes
O1 Cu1 N1 . 163.82(10) yes
N2 Cu1 N1 . 80.93(10) yes
N3 Cu1 N1 . 93.83(10) yes
O1 Cu1 N4 . 98.74(9) yes
N2 Cu1 N4 . 103.22(10) yes
N3 Cu1 N4 . 78.10(10) yes
N1 Cu1 N4 . 97.07(10) yes
C16 N4 C20 . 118.5(3) ?
C16 N4 Cu1 . 111.7(2) ?
C20 N4 Cu1 . 129.2(2) ?
C10 N2 C6 . 118.8(3) ?
C10 N2 Cu1 . 126.2(2) ?
C6 N2 Cu1 . 115.0(2) ?
C15 N3 C11 . 119.4(3) ?
C15 N3 Cu1 . 118.0(2) ?
C11 N3 Cu1 . 122.4(2) ?
C21 O1 Cu1 . 110.96(19) ?
C1 N1 C5 . 118.5(3) ?
C1 N1 Cu1 . 127.5(2) ?
C5 N1 Cu1 . 113.9(2) ?
O2 C21 O1 . 123.5(3) ?
O2 C21 C22 . 119.5(3) ?
O1 C21 C22 . 117.0(3) ?
N3 C15 C14 . 120.8(3) ?
N3 C15 C16 . 115.8(3) ?
C14 C15 C16 . 123.4(3) ?
C23 C22 C24 . 118.6(3) ?
C23 C22 C21 . 120.1(3) ?
C24 C22 C21 . 121.3(3) ?
N2 C6 C7 . 120.9(3) ?
N2 C6 C5 . 115.0(3) ?
C7 C6 C5 . 124.1(3) ?
N1 C5 C4 . 121.7(3) ?
N1 C5 C6 . 115.1(3) ?
C4 C5 C6 . 123.2(3) ?
N4 C16 C17 . 121.9(3) ?
N4 C16 C15 . 115.4(3) ?
C17 C16 C15 . 122.7(3) ?
C3 C2 C1 . 118.7(3) ?
C3 C2 H2 . 120.6 ?
C1 C2 H2 . 120.6 ?
C23 C24 C22 2 121.1(3) ?
C23 C24 H24 2 119.4 ?
C22 C24 H24 . 119.4 ?
N3 C11 C12 . 122.1(3) ?
N3 C11 H11 . 118.9 ?
C12 C11 H11 . 118.9 ?
C24 C23 C22 2 120.3(3) ?
C24 C23 H23 2 119.9 ?
C22 C23 H23 . 119.9 ?
C15 C14 C13 . 119.4(3) ?
C15 C14 H14 . 120.3 ?
C13 C14 H14 . 120.3 ?
N1 C1 C2 . 122.4(3) ?
N1 C1 H1 . 118.8 ?
C2 C1 H1 . 118.8 ?
N2 C10 C9 . 122.6(3) ?
N2 C10 H10 . 118.7 ?
C9 C10 H10 . 118.7 ?
C8 C7 C6 . 119.7(3) ?
C8 C7 H7 . 120.1 ?
C6 C7 H7 . 120.1 ?
C18 C17 C16 . 118.5(3) ?
C18 C17 H17 . 120.8 ?
C16 C17 H17 . 120.8 ?
C11 C12 C13 . 118.9(3) ?
C11 C12 H12 . 120.5 ?
C13 C12 H12 . 120.5 ?
C10 C9 C8 . 119.0(3) ?
C10 C9 H9 . 120.5 ?
C8 C9 H9 . 120.5 ?
C3 C4 C5 . 119.0(3) ?
C3 C4 H4 . 120.5 ?
C5 C4 H4 . 120.5 ?
C7 C8 C9 . 118.9(3) ?
C7 C8 H8 . 120.5 ?
C9 C8 H8 . 120.5 ?
N4 C20 C19 . 122.5(3) ?
N4 C20 H20 . 118.8 ?
C19 C20 H20 . 118.8 ?
C2 C3 C4 . 119.7(3) ?
C2 C3 H3 . 120.1 ?
C4 C3 H3 . 120.1 ?
C12 C13 C14 . 119.3(3) ?
C12 C13 H13 . 120.3 ?
C14 C13 H13 . 120.3 ?
C18 C19 C20 . 119.1(3) ?
C18 C19 H19 . 120.5 ?
C20 C19 H19 . 120.5 ?
C19 C18 C17 . 119.4(3) ?
C19 C18 H18 . 120.3 ?
C17 C18 H18 . 120.3 ?
O3 Cl1 O4 . 114.0(4) ?
O3 Cl1 O6 . 110.7(3) ?
O4 Cl1 O6 . 113.6(3) ?
O3 Cl1 O5 . 105.2(4) ?
O4 Cl1 O5 . 103.2(4) ?
O6 Cl1 O5 . 109.4(3) ?
H7A O7 H7B . 94(6) ?

loop_
_geom_bond_atom_site_label_1
_geom_bond_atom_site_label_2
_geom_bond_site_symmetry_2
_geom_bond_distance
_geom_bond_publ_flag
Cu1 O1 . 1.990(2) yes
Cu1 N2 . 1.998(3) yes
Cu1 N3 . 2.008(3) yes
Cu1 N1 . 2.038(2) yes
Cu1 N4 . 2.203(3) yes
N4 C16 . 1.338(4) ?
N4 C20 . 1.344(4) ?
N2 C10 . 1.333(4) ?
N2 C6 . 1.352(4) ?
N3 C15 . 1.345(4) ?
N3 C11 . 1.348(4) ?
O1 C21 . 1.283(4) ?
N1 C1 . 1.340(4) ?
N1 C5 . 1.344(4) ?
O2 C21 . 1.239(4) ?
C21 C22 . 1.509(4) ?
C15 C14 . 1.381(4) ?
C15 C16 . 1.490(4) ?
C22 C23 . 1.389(4) ?
C22 C24 . 1.392(4) ?
C6 C7 . 1.381(5) ?
C6 C5 . 1.479(4) ?
C5 C4 . 1.376(4) ?
C16 C17 . 1.390(5) ?
C2 C3 . 1.364(5) ?
C2 C1 . 1.374(5) ?
C2 H2 . 0.9300 ?
C24 C23 2 1.378(4) ?
C24 H24 . 0.9300 ?
C11 C12 . 1.368(5) ?
C11 H11 . 0.9300 ?
C23 C24 2 1.378(4) ?
C23 H23 . 0.9300 ?
C14 C13 . 1.386(5) ?
C14 H14 . 0.9300 ?
C1 H1 . 0.9300 ?
C10 C9 . 1.369(5) ?
C10 H10 . 0.9300 ?
C7 C8 . 1.374(5) ?
C7 H7 . 0.9300 ?
C17 C18 . 1.385(5) ?
C17 H17 . 0.9300 ?
C12 C13 . 1.373(5) ?
C12 H12 . 0.9300 ?
C9 C8 . 1.375(5) ?
C9 H9 . 0.9300 ?
C4 C3 . 1.373(5) ?
C4 H4 . 0.9300 ?
C8 H8 . 0.9300 ?
C20 C19 . 1.370(5) ?
C20 H20 . 0.9300 ?
C3 H3 . 0.9300 ?
C13 H13 . 0.9300 ?
C19 C18 . 1.369(6) ?
C19 H19 . 0.9300 ?
C18 H18 . 0.9300 ?
Cl1 O3 . 1.343(4) ?
Cl1 O4 . 1.365(5) ?
Cl1 O6 . 1.390(4) ?
Cl1 O5 . 1.437(4) ?
O7 H7A . 0.77(4) ?
O7 H7B . 0.78(4) ?

loop_
_geom_hbond_atom_site_label_D
_geom_hbond_atom_site_label_H
_geom_hbond_atom_site_label_A
_geom_hbond_site_symmetry_A
_geom_hbond_distance_DH
_geom_hbond_distance_HA
_geom_hbond_distance_DA
_geom_hbond_angle_DHA
O7 H7B O4 2_666 0.78(4) 2.48(4) 3.239(8) 164(5)
O7 H7A O2 1_655 0.77(4) 2.21(4) 2.916(5) 153(6)

loop_
_geom_torsion_atom_site_label_1
_geom_torsion_atom_site_label_2
_geom_torsion_atom_site_label_3
_geom_torsion_atom_site_label_4
_geom_torsion_site_symmetry_4
_geom_torsion
O1 Cu1 N4 C16 . -83.6(2)
N2 Cu1 N4 C16 . -177.9(2)
N3 Cu1 N4 C16 . 7.4(2)
N1 Cu1 N4 C16 . 99.8(2)
O1 Cu1 N4 C20 . 87.0(3)
N2 Cu1 N4 C20 . -7.3(3)
N3 Cu1 N4 C20 . 178.0(3)
N1 Cu1 N4 C20 . -89.6(3)
O1 Cu1 N2 C10 . -12.1(3)
N3 Cu1 N2 C10 . -168.7(10)
N1 Cu1 N2 C10 . -177.4(3)
N4 Cu1 N2 C10 . 87.4(3)
O1 Cu1 N2 C6 . 168.1(2)
N3 Cu1 N2 C6 . 11.5(12)
N1 Cu1 N2 C6 . 2.8(2)
N4 Cu1 N2 C6 . -92.4(2)
O1 Cu1 N3 C15 . 96.4(2)
N2 Cu1 N3 C15 . -106.9(11)
N1 Cu1 N3 C15 . -98.4(2)
N4 Cu1 N3 C15 . -1.9(2)
O1 Cu1 N3 C11 . -87.8(2)
N2 Cu1 N3 C11 . 68.8(11)
N1 Cu1 N3 C11 . 77.4(2)
N4 Cu1 N3 C11 . 173.8(2)
N2 Cu1 O1 C21 . -94.3(2)
N3 Cu1 O1 C21 . 83.6(2)
N1 Cu1 O1 C21 . -30.3(4)
N4 Cu1 O1 C21 . 162.0(2)
O1 Cu1 N1 C1 . 115.6(4)
N2 Cu1 N1 C1 . -179.0(3)
N3 Cu1 N1 C1 . 1.8(3)
N4 Cu1 N1 C1 . -76.6(3)
O1 Cu1 N1 C5 . -69.0(4)
N2 Cu1 N1 C5 . -3.5(2)
N3 Cu1 N1 C5 . 177.3(2)
N4 Cu1 N1 C5 . 98.8(2)
Cu1 O1 C21 O2 . -3.9(4)
Cu1 O1 C21 C22 . 175.78(19)
C11 N3 C15 C14 . -0.4(4)
Cu1 N3 C15 C14 . 175.5(2)
C11 N3 C15 C16 . -179.3(3)
Cu1 N3 C15 C16 . -3.4(3)
O2 C21 C22 C23 . 15.5(4)
O1 C21 C22 C23 . -164.2(3)
O2 C21 C22 C24 . -166.1(3)
O1 C21 C22 C24 . 14.2(4)
C10 N2 C6 C7 . -0.3(4)
Cu1 N2 C6 C7 . 179.5(2)
C10 N2 C6 C5 . 178.5(3)
Cu1 N2 C6 C5 . -1.7(3)
C1 N1 C5 C4 . -1.4(5)
Cu1 N1 C5 C4 . -177.3(2)
C1 N1 C5 C6 . 179.5(3)
Cu1 N1 C5 C6 . 3.6(3)
N2 C6 C5 N1 . -1.3(4)
C7 C6 C5 N1 . 177.4(3)
N2 C6 C5 C4 . 179.6(3)
C7 C6 C5 C4 . -1.7(5)
C20 N4 C16 C17 . -3.6(5)
Cu1 N4 C16 C17 . 168.1(3)
C20 N4 C16 C15 . 177.1(3)
Cu1 N4 C16 C15 . -11.2(3)
N3 C15 C16 N4 . 10.1(4)
C14 C15 C16 N4 . -168.7(3)
N3 C15 C16 C17 . -169.1(3)
C14 C15 C16 C17 . 12.1(5)
C23 C22 C24 C23 2 -1.9(5)
C21 C22 C24 C23 2 179.7(3)
C15 N3 C11 C12 . 1.0(5)
Cu1 N3 C11 C12 . -174.7(2)
C24 C22 C23 C24 2 1.8(5)
C21 C22 C23 C24 2 -179.7(3)
N3 C15 C14 C13 . 0.1(5)
C16 C15 C14 C13 . 178.8(3)
C5 N1 C1 C2 . 0.2(5)
Cu1 N1 C1 C2 . 175.5(3)
C3 C2 C1 N1 . 1.0(5)
C6 N2 C10 C9 . -1.8(5)
Cu1 N2 C10 C9 . 178.3(3)
N2 C6 C7 C8 . 1.6(5)
C5 C6 C7 C8 . -177.0(3)
N4 C16 C17 C18 . 1.1(5)
C15 C16 C17 C18 . -179.7(3)
N3 C11 C12 C13 . -1.2(5)
N2 C10 C9 C8 . 2.6(5)
N1 C5 C4 C3 . 1.3(5)
C6 C5 C4 C3 . -179.7(3)
C6 C7 C8 C9 . -0.9(5)
C10 C9 C8 C7 . -1.1(5)
C16 N4 C20 C19 . 4.0(5)
Cu1 N4 C20 C19 . -166.0(3)
C1 C2 C3 C4 . -1.1(6)
C5 C4 C3 C2 . 0.0(6)
C11 C12 C13 C14 . 0.8(5)
C15 C14 C13 C12 . -0.3(5)
N4 C20 C19 C18 . -1.8(6)
C20 C19 C18 C17 . -0.9(6)
C16 C17 C18 C19 . 1.2(6)
